data_4105479
loop_
_publ_author_name
'Danny C. Hsu'
'Polo C.-H. Lam'
'Carla Slebodnick'
'Paul R. Carlier'

_publ_section_title
;
 Complete Mapping of the Stereochemical Course of Retentive
 Deprotonation/Alkylation of 1H-Benzo[e][1,4]diazepin-2(3H)-ones
;
_journal_name_full 'Journal of the American Chemical Society'
_journal_page_first 18168
_journal_page_last 18176
_journal_paper_doi 10.1021/ja907507j
_journal_volume 131
_journal_year 2009
_chemical_formula_moiety 'C25 H34 N2 O Si'
_chemical_formula_sum 'C25 H34 N2 O Si'
_chemical_formula_weight 406.63
_chemical_name_systematic
; 
 ? 
;
_space_group_IT_number 19
_symmetry_cell_setting orthorhombic
_symmetry_space_group_name_Hall 'P 2ac 2ab'
_symmetry_space_group_name_H-M 'P 21 21 21'
_atom_sites_solution_hydrogens geom
_atom_sites_solution_primary direct
_atom_sites_solution_secondary difmap
_audit_creation_method SHELXL-97
_cell_angle_alpha 90.00
_cell_angle_beta 90.00
_cell_angle_gamma 90.00
_cell_formula_units_Z 4
_cell_length_a 10.4607(5)
_cell_length_b 14.0476(5)
_cell_length_c 16.0488(6)
_cell_measurement_reflns_used 2331
_cell_measurement_temperature 100(2)
_cell_measurement_theta_max 54.91
_cell_measurement_theta_min 4.14
_cell_volume 2358.33(17)
_computing_cell_refinement 'CrysAlis (Oxford Diffraction)'
_computing_data_collection 'CrysAlis (Oxford Diffraction)'
_computing_data_reduction 'CrysAlis (Oxford Diffraction)'
_computing_molecular_graphics 'Bruker SHELXTL'
_computing_publication_material 'Bruker SHELXTL'
_computing_structure_refinement 'SHELXL-97 (Sheldrick, 1997)'
_computing_structure_solution 'SHELXS-97 (Sheldrick, 1990)'
_diffrn_ambient_temperature 100(2)
_diffrn_detector CCD
_diffrn_detector_area_resol_mean 16.0355
_diffrn_detector_type 'Oxford Diffraction Sapphire 3 CCD'
_diffrn_measured_fraction_theta_full 0.992
_diffrn_measured_fraction_theta_max 0.993
_diffrn_measurement_device '\k-geometry diffractometer'
_diffrn_measurement_device_type 'Oxford Diffraction PX Ultra'
_diffrn_measurement_method 'phi and omega scans'
_diffrn_radiation_monochromator graphite
_diffrn_radiation_probe x-ray
_diffrn_radiation_type CuK\a
_diffrn_radiation_wavelength 1.54178
_diffrn_reflns_av_R_equivalents 0.0699
_diffrn_reflns_av_sigmaI/netI 0.0623
_diffrn_reflns_limit_h_max 10
_diffrn_reflns_limit_h_min -11
_diffrn_reflns_limit_k_max 16
_diffrn_reflns_limit_k_min -16
_diffrn_reflns_limit_l_max 18
_diffrn_reflns_limit_l_min -18
_diffrn_reflns_number 47811
_diffrn_reflns_theta_full 63.29
_diffrn_reflns_theta_max 63.29
_diffrn_reflns_theta_min 4.18
_diffrn_source 'Enhance (Cu) X-ray Source'
_diffrn_source_current 40
_diffrn_source_voltage 40
_diffrn_standards_decay_% <2%
_diffrn_standards_interval_count 50
_diffrn_standards_number 2
_exptl_absorpt_coefficient_mu 0.999
_exptl_absorpt_correction_T_max 0.943
_exptl_absorpt_correction_T_min 0.898
_exptl_absorpt_correction_type gaussian
_exptl_absorpt_process_details 'CrysAlis (Oxford Diffraction)'
_exptl_crystal_colour yellow
_exptl_crystal_density_diffrn 1.145
_exptl_crystal_description wedge
_exptl_crystal_F_000 880
_exptl_crystal_size_max 0.12
_exptl_crystal_size_mid 0.10
_exptl_crystal_size_min 0.07
_refine_diff_density_max 0.171
_refine_diff_density_min -0.194
_refine_diff_density_rms 0.039
_refine_ls_abs_structure_details 'Flack H D (1983), Acta Cryst. A39, 876-881, 1632 Friedel Pairs'
_refine_ls_abs_structure_Flack -0.02(3)
_refine_ls_extinction_method none
_refine_ls_goodness_of_fit_ref 0.915
_refine_ls_hydrogen_treatment constr
_refine_ls_matrix_type full
_refine_ls_number_parameters 271
_refine_ls_number_reflns 3815
_refine_ls_number_restraints 0
_refine_ls_restrained_S_all 0.915
_refine_ls_R_factor_all 0.0470
_refine_ls_R_factor_gt 0.0329
_refine_ls_shift/su_max 0.001
_refine_ls_shift/su_mean 0.000
_refine_ls_structure_factor_coef Fsqd
_refine_ls_weighting_details 'calc w=1/[\s^2^(Fo^2^)+(0.0331P)^2^+0.0000P] where P=(Fo^2^+2Fc^2^)/3'
_refine_ls_weighting_scheme calc
_refine_ls_wR_factor_gt 0.0646
_refine_ls_wR_factor_ref 0.0714
_reflns_number_gt 2861
_reflns_number_total 3815
_reflns_threshold_expression >2sigma(I)
_cod_data_source_file ja907507j_si_004.cif
_cod_data_source_block cs993
_cod_depositor_comments
;
The following automatic conversions were performed:

'_exptl_absorpt_correction_type' value 'Gaussian' changed to
'gaussian' according to the built-in table from CIF Core dictionary
named 'cif_core.dic' version 2.4.1 from 2010-06-29.

Automatic conversion script
Id: cif_fix_values 1715 2011-07-08 13:25:40Z adriana 
;
_cod_database_code 4105479

loop_
_symmetry_equiv_pos_as_xyz
'x, y, z'
'-x+1/2, -y, z+1/2'
'-x, y+1/2, -z+1/2'
'x+1/2, -y+1/2, -z'

loop_
_atom_site_label
_atom_site_type_symbol
_atom_site_fract_x
_atom_site_fract_y
_atom_site_fract_z
_atom_site_U_iso_or_equiv
_atom_site_adp_type
_atom_site_occupancy
_atom_site_symmetry_multiplicity
_atom_site_calc_flag
_atom_site_refinement_flags
Si1 Si 0.19264(7) 0.82531(5) 0.84697(4) 0.02679(16) Uani 1 1 d .
O1 O 0.24696(16) 0.73500(10) 0.79019(9) 0.0251(4) Uani 1 1 d .
N1 N 0.4711(2) 0.74848(13) 0.78207(11) 0.0226(5) Uani 1 1 d .
N2 N 0.4464(2) 0.66202(13) 0.61572(11) 0.0242(5) Uani 1 1 d .
C1 C 0.3544(2) 0.72686(15) 0.74168(13) 0.0233(6) Uani 1 1 d .
C2 C 0.3422(2) 0.69182(14) 0.66393(13) 0.0232(5) Uani 1 1 d .
C3 C 0.5559(3) 0.70417(15) 0.61226(14) 0.0227(6) Uani 1 1 d .
C4 C 0.5901(2) 0.79474(14) 0.65553(14) 0.0218(5) Uani 1 1 d .
C5 C 0.5521(2) 0.81405(15) 0.73701(13) 0.0214(5) Uani 1 1 d .
C6 C 0.5354(3) 0.66956(18) 0.82464(14) 0.0327(6) Uani 1 1 d .
H6A H 0.4734 0.6350 0.8590 0.049 Uiso 1 1 calc R
H6B H 0.6037 0.6947 0.8602 0.049 Uiso 1 1 calc R
H6C H 0.5721 0.6262 0.7832 0.049 Uiso 1 1 calc R
C7 C 0.0137(3) 0.81433(18) 0.83925(17) 0.0351(6) Uani 1 1 d .
C8 C -0.0493(3) 0.8830(2) 0.9012(2) 0.0514(9) Uani 1 1 d .
H8A H -0.1425 0.8775 0.8970 0.077 Uiso 1 1 calc R
H8B H -0.0234 0.9484 0.8883 0.077 Uiso 1 1 calc R
H8C H -0.0223 0.8669 0.9579 0.077 Uiso 1 1 calc R
C9 C -0.0296(3) 0.71205(19) 0.8587(2) 0.0470(8) Uani 1 1 d .
H9A H -0.1232 0.7089 0.8581 0.071 Uiso 1 1 calc R
H9B H 0.0018 0.6935 0.9139 0.071 Uiso 1 1 calc R
H9C H 0.0050 0.6686 0.8166 0.071 Uiso 1 1 calc R
C10 C -0.0319(3) 0.8383(2) 0.75065(17) 0.0453(7) Uani 1 1 d .
H10A H -0.1238 0.8256 0.7461 0.068 Uiso 1 1 calc R
H10B H 0.0145 0.7990 0.7103 0.068 Uiso 1 1 calc R
H10C H -0.0156 0.9057 0.7391 0.068 Uiso 1 1 calc R
C11 C 0.2476(3) 0.94082(17) 0.80320(16) 0.0348(6) Uani 1 1 d .
H11A H 0.3242 0.9305 0.7693 0.052 Uiso 1 1 calc R
H11B H 0.2675 0.9848 0.8488 0.052 Uiso 1 1 calc R
H11C H 0.1799 0.9681 0.7684 0.052 Uiso 1 1 calc R
C12 C 0.2456(3) 0.80790(19) 0.95598(15) 0.0382(7) Uani 1 1 d .
H12A H 0.3385 0.7992 0.9573 0.057 Uiso 1 1 calc R
H12B H 0.2038 0.7514 0.9792 0.057 Uiso 1 1 calc R
H12C H 0.2225 0.8639 0.9891 0.057 Uiso 1 1 calc R
C13 C 0.2150(2) 0.66924(17) 0.62662(13) 0.0282(6) Uani 1 1 d .
H13A H 0.1508 0.6649 0.6709 0.042 Uiso 1 1 calc R
H13B H 0.2199 0.6083 0.5970 0.042 Uiso 1 1 calc R
H13C H 0.1909 0.7196 0.5874 0.042 Uiso 1 1 calc R
C14 C 0.6532(2) 0.65926(15) 0.55730(13) 0.0249(6) Uani 1 1 d .
C15 C 0.6129(3) 0.60185(16) 0.49071(14) 0.0296(6) Uani 1 1 d .
H15A H 0.5242 0.5928 0.4809 0.036 Uiso 1 1 calc R
C16 C 0.7021(3) 0.55829(16) 0.43917(15) 0.0351(7) Uani 1 1 d .
H16A H 0.6739 0.5194 0.3944 0.042 Uiso 1 1 calc R
C17 C 0.8314(3) 0.57112(17) 0.45256(16) 0.0376(7) Uani 1 1 d .
H17A H 0.8920 0.5421 0.4166 0.045 Uiso 1 1 calc R
C18 C 0.8721(3) 0.62650(17) 0.51866(16) 0.0336(7) Uani 1 1 d .
H18A H 0.9610 0.6346 0.5284 0.040 Uiso 1 1 calc R
C19 C 0.7847(2) 0.67022(16) 0.57077(13) 0.0279(6) Uani 1 1 d .
H19A H 0.8140 0.7080 0.6160 0.033 Uiso 1 1 calc R
C20 C 0.6612(3) 0.86277(15) 0.61185(14) 0.0231(5) Uani 1 1 d .
H20A H 0.6848 0.8505 0.5557 0.028 Uiso 1 1 calc R
C21 C 0.6977(3) 0.94763(14) 0.64873(15) 0.0246(5) Uani 1 1 d .
C22 C 0.6659(2) 0.96194(15) 0.73204(14) 0.0260(6) Uani 1 1 d .
H22A H 0.6939 1.0185 0.7588 0.031 Uiso 1 1 calc R
C23 C 0.5945(2) 0.89655(16) 0.77764(14) 0.0237(5) Uani 1 1 d .
C24 C 0.7749(3) 1.01987(16) 0.60056(16) 0.0336(7) Uani 1 1 d .
H24A H 0.7535 1.0155 0.5412 0.050 Uiso 1 1 calc R
H24B H 0.8662 1.0071 0.6083 0.050 Uiso 1 1 calc R
H24C H 0.7550 1.0840 0.6209 0.050 Uiso 1 1 calc R
C25 C 0.5691(3) 0.91336(17) 0.86899(14) 0.0292(6) Uani 1 1 d .
H25A H 0.5724 0.9818 0.8807 0.044 Uiso 1 1 calc R
H25B H 0.6341 0.8805 0.9023 0.044 Uiso 1 1 calc R
H25C H 0.4843 0.8887 0.8834 0.044 Uiso 1 1 calc R

loop_
_atom_site_aniso_label
_atom_site_aniso_U_11
_atom_site_aniso_U_22
_atom_site_aniso_U_33
_atom_site_aniso_U_23
_atom_site_aniso_U_13
_atom_site_aniso_U_12
Si1 0.0265(4) 0.0312(3) 0.0227(3) -0.0005(3) 0.0018(3) 0.0034(3)
O1 0.0214(11) 0.0270(8) 0.0268(9) -0.0020(7) 0.0038(8) -0.0011(7)
N1 0.0201(13) 0.0253(10) 0.0226(10) 0.0003(8) -0.0008(9) -0.0012(9)
N2 0.0262(13) 0.0235(9) 0.0229(10) 0.0037(8) -0.0014(9) -0.0005(10)
C1 0.0251(16) 0.0231(11) 0.0218(12) 0.0020(9) 0.0010(11) 0.0004(10)
C2 0.0244(15) 0.0204(11) 0.0250(12) 0.0039(9) -0.0002(11) 0.0009(10)
C3 0.0252(16) 0.0226(11) 0.0204(11) 0.0028(9) -0.0001(11) 0.0004(11)
C4 0.0222(14) 0.0223(11) 0.0209(11) -0.0025(9) -0.0032(12) 0.0015(9)
C5 0.0180(13) 0.0232(12) 0.0229(12) 0.0033(10) -0.0022(10) -0.0013(10)
C6 0.0334(16) 0.0327(12) 0.0320(13) 0.0084(12) -0.0050(11) -0.0016(13)
C7 0.0266(16) 0.0396(15) 0.0390(14) -0.0052(13) 0.0021(13) 0.0068(12)
C8 0.035(2) 0.0632(19) 0.056(2) -0.0181(16) 0.0011(16) 0.0090(17)
C9 0.0310(19) 0.0502(16) 0.0597(19) -0.0003(14) 0.0110(15) -0.0020(14)
C10 0.0320(18) 0.0563(17) 0.0476(16) -0.0042(15) -0.0072(14) 0.0104(16)
C11 0.0351(18) 0.0384(14) 0.0310(14) -0.0004(11) 0.0017(13) 0.0016(13)
C12 0.0398(18) 0.0464(17) 0.0284(13) -0.0028(11) 0.0014(12) 0.0032(13)
C13 0.0290(16) 0.0296(12) 0.0259(12) -0.0014(10) -0.0018(10) -0.0020(12)
C14 0.0340(16) 0.0180(11) 0.0228(12) 0.0003(9) 0.0012(11) -0.0011(11)
C15 0.0313(17) 0.0304(13) 0.0271(14) -0.0018(10) 0.0010(12) -0.0021(12)
C16 0.049(2) 0.0287(13) 0.0276(13) -0.0090(10) 0.0058(14) -0.0038(13)
C17 0.044(2) 0.0338(14) 0.0348(14) -0.0046(11) 0.0165(14) 0.0025(13)
C18 0.0299(18) 0.0343(14) 0.0365(15) 0.0030(11) 0.0056(13) 0.0025(12)
C19 0.0363(17) 0.0232(11) 0.0242(12) 0.0023(10) -0.0007(11) -0.0035(12)
C20 0.0243(15) 0.0243(12) 0.0208(11) 0.0011(9) 0.0011(11) 0.0022(10)
C21 0.0252(14) 0.0212(11) 0.0275(12) 0.0029(10) -0.0028(12) 0.0004(11)
C22 0.0257(16) 0.0219(11) 0.0303(13) -0.0053(9) -0.0039(11) 0.0012(11)
C23 0.0232(15) 0.0229(12) 0.0250(12) -0.0046(10) -0.0013(11) 0.0043(11)
C24 0.038(2) 0.0238(12) 0.0386(15) -0.0015(11) 0.0048(13) -0.0030(12)
C25 0.0302(18) 0.0310(13) 0.0265(14) -0.0060(10) 0.0020(11) -0.0022(12)

loop_
_atom_type_symbol
_atom_type_description
_atom_type_scat_dispersion_real
_atom_type_scat_dispersion_imag
_atom_type_scat_source
C C 0.0181 0.0091 'International Tables Vol C Tables 4.2.6.8 and 6.1.1.4'
H H 0.0000 0.0000 'International Tables Vol C Tables 4.2.6.8 and 6.1.1.4'
N N 0.0311 0.0180 'International Tables Vol C Tables 4.2.6.8 and 6.1.1.4'
O O 0.0492 0.0322 'International Tables Vol C Tables 4.2.6.8 and 6.1.1.4'
Si Si 0.2541 0.3302 'International Tables Vol C Tables 4.2.6.8 and 6.1.1.4'

loop_
_geom_angle_atom_site_label_1
_geom_angle_atom_site_label_2
_geom_angle_atom_site_label_3
_geom_angle
O1 Si1 C12 108.35(11)
O1 Si1 C11 110.69(10)
C12 Si1 C11 112.32(12)
O1 Si1 C7 103.96(10)
C12 Si1 C7 110.43(13)
C11 Si1 C7 110.73(13)
C1 O1 Si1 130.90(14)
C1 N1 C5 114.41(18)
C1 N1 C6 116.56(19)
C5 N1 C6 116.5(2)
C3 N2 C2 125.2(2)
C2 C1 O1 118.6(2)
C2 C1 N1 125.7(2)
O1 C1 N1 115.39(18)
C1 C2 N2 123.2(2)
C1 C2 C13 122.2(2)
N2 C2 C13 114.08(19)
N2 C3 C14 116.0(2)
N2 C3 C4 125.7(2)
C14 C3 C4 118.2(2)
C5 C4 C20 119.3(2)
C5 C4 C3 122.3(2)
C20 C4 C3 118.4(2)
C4 C5 C23 120.5(2)
C4 C5 N1 120.9(2)
C23 C5 N1 118.7(2)
C8 C7 C10 109.2(2)
C8 C7 C9 109.2(2)
C10 C7 C9 107.6(2)
C8 C7 Si1 109.4(2)
C10 C7 Si1 110.6(2)
C9 C7 Si1 110.84(19)
C19 C14 C15 118.4(2)
C19 C14 C3 122.3(2)
C15 C14 C3 119.3(2)
C16 C15 C14 120.3(3)
C17 C16 C15 120.5(2)
C16 C17 C18 119.6(2)
C17 C18 C19 120.7(3)
C18 C19 C14 120.5(2)
C21 C20 C4 121.4(2)
C20 C21 C22 118.0(2)
C20 C21 C24 120.5(2)
C22 C21 C24 121.5(2)
C23 C22 C21 122.5(2)
C22 C23 C5 118.1(2)
C22 C23 C25 120.2(2)
C5 C23 C25 121.7(2)

loop_
_geom_bond_atom_site_label_1
_geom_bond_atom_site_label_2
_geom_bond_distance
Si1 O1 1.6622(16)
Si1 C12 1.851(2)
Si1 C11 1.859(2)
Si1 C7 1.883(3)
O1 C1 1.372(3)
N1 C1 1.415(3)
N1 C5 1.445(3)
N1 C6 1.466(3)
N2 C3 1.291(3)
N2 C2 1.400(3)
C1 C2 1.347(3)
C2 C13 1.493(3)
C3 C14 1.488(3)
C3 C4 1.493(3)
C4 C5 1.393(3)
C4 C20 1.399(3)
C5 C23 1.402(3)
C7 C8 1.534(4)
C7 C10 1.537(4)
C7 C9 1.539(4)
C14 C19 1.400(4)
C14 C15 1.404(3)
C15 C16 1.389(4)
C16 C17 1.382(4)
C17 C18 1.383(4)
C18 C19 1.383(3)
C20 C21 1.385(3)
C21 C22 1.392(3)
C21 C24 1.510(3)
C22 C23 1.391(3)
C23 C25 1.509(3)

loop_
_geom_torsion_atom_site_label_1
_geom_torsion_atom_site_label_2
_geom_torsion_atom_site_label_3
_geom_torsion_atom_site_label_4
_geom_torsion
C12 Si1 O1 C1 -95.9(2)
C11 Si1 O1 C1 27.7(2)
C7 Si1 O1 C1 146.60(19)
Si1 O1 C1 C2 -131.63(19)
Si1 O1 C1 N1 54.1(3)
C5 N1 C1 C2 55.7(3)
C6 N1 C1 C2 -85.1(3)
C5 N1 C1 O1 -130.45(19)
C6 N1 C1 O1 88.8(2)
O1 C1 C2 N2 -166.27(19)
N1 C1 C2 N2 7.4(3)
O1 C1 C2 C13 5.1(3)
N1 C1 C2 C13 178.8(2)
C3 N2 C2 C1 -39.5(3)
C3 N2 C2 C13 148.5(2)
C2 N2 C3 C14 179.4(2)
C2 N2 C3 C4 -3.1(4)
N2 C3 C4 C5 41.2(4)
C14 C3 C4 C5 -141.4(2)
N2 C3 C4 C20 -137.7(2)
C14 C3 C4 C20 39.7(3)
C20 C4 C5 C23 -6.0(3)
C3 C4 C5 C23 175.0(2)
C20 C4 C5 N1 175.6(2)
C3 C4 C5 N1 -3.4(3)
C1 N1 C5 C4 -56.0(3)
C6 N1 C5 C4 84.8(3)
C1 N1 C5 C23 125.6(2)
C6 N1 C5 C23 -93.6(3)
O1 Si1 C7 C8 170.22(19)
C12 Si1 C7 C8 54.2(2)
C11 Si1 C7 C8 -70.9(2)
O1 Si1 C7 C10 -69.49(19)
C12 Si1 C7 C10 174.48(18)
C11 Si1 C7 C10 49.4(2)
O1 Si1 C7 C9 49.7(2)
C12 Si1 C7 C9 -66.3(2)
C11 Si1 C7 C9 168.61(19)
N2 C3 C14 C19 -153.7(2)
C4 C3 C14 C19 28.7(3)
N2 C3 C14 C15 24.7(3)
C4 C3 C14 C15 -152.9(2)
C19 C14 C15 C16 -0.8(3)
C3 C14 C15 C16 -179.2(2)
C14 C15 C16 C17 -0.2(4)
C15 C16 C17 C18 1.1(4)
C16 C17 C18 C19 -0.9(4)
C17 C18 C19 C14 -0.1(4)
C15 C14 C19 C18 1.0(3)
C3 C14 C19 C18 179.4(2)
C5 C4 C20 C21 1.9(4)
C3 C4 C20 C21 -179.0(2)
C4 C20 C21 C22 2.5(4)
C4 C20 C21 C24 179.7(2)
C20 C21 C22 C23 -3.0(4)
C24 C21 C22 C23 179.8(2)
C21 C22 C23 C5 -1.0(4)
C21 C22 C23 C25 176.7(2)
C4 C5 C23 C22 5.5(3)
N1 C5 C23 C22 -176.1(2)
C4 C5 C23 C25 -172.1(2)
N1 C5 C23 C25 6.3(3)
